data_1514813
loop_
_publ_author_name
'B\"ottcher, Tobias'
'Bassil, Bassem S.'
'Zhechkov, Lyuben'
'Heine, Thomas'
'R\"oschenthaler, Gerd-Volker'

_publ_section_title
;
 (NHCMe)SiCl4: a versatile carbene transfer reagent -- synthesis from
 silicochloroform
;
_journal_issue 1
_journal_name_full 'Chemical Science'
_journal_page_first 77
_journal_paper_doi 10.1039/c2sc21214e
_journal_volume 4
_journal_year 2013
_chemical_formula_sum 'C5 H10 Cl4 N2 Si'
_chemical_formula_weight 268.04
_chemical_name_systematic
;
?
;
_space_group_IT_number 61
_symmetry_cell_setting orthorhombic
_symmetry_space_group_name_Hall '-P 2ac 2ab'
_symmetry_space_group_name_H-M 'P b c a'
_atom_sites_solution_hydrogens geom
_atom_sites_solution_primary direct
_atom_sites_solution_secondary difmap
_audit_creation_method SHELXL-97
_cell_angle_alpha 90.00
_cell_angle_beta 90.00
_cell_angle_gamma 90.00
_cell_formula_units_Z 8
_cell_length_a 12.8424(6)
_cell_length_b 12.6500(6)
_cell_length_c 13.2356(6)
_cell_measurement_reflns_used 6170
_cell_measurement_temperature 100(2)
_cell_measurement_theta_max 23.07
_cell_measurement_theta_min 2.73
_cell_volume 2150.21(17)
_computing_cell_refinement 'Bruker SAINT'
_computing_data_collection 'Bruker APEX2'
_computing_data_reduction 'Bruker SAINT'
_computing_molecular_graphics 'Bruker SHELXTL'
_computing_publication_material 'Bruker SHELXTL'
_computing_structure_refinement 'SHELXL-97 (Sheldrick, 2008)'
_computing_structure_solution 'SHELXS-97 (Sheldrick, 2008)'
_diffrn_ambient_temperature 100(2)
_diffrn_measured_fraction_theta_full 0.991
_diffrn_measured_fraction_theta_max 0.991
_diffrn_measurement_device_type 'Bruker APEX-II CCD'
_diffrn_measurement_method '\f and \w scans'
_diffrn_radiation_monochromator graphite
_diffrn_radiation_source 'fine-focus sealed tube'
_diffrn_radiation_type MoK\a
_diffrn_radiation_wavelength 0.71073
_diffrn_reflns_av_R_equivalents 0.1073
_diffrn_reflns_av_sigmaI/netI 0.0274
_diffrn_reflns_limit_h_max 14
_diffrn_reflns_limit_h_min -14
_diffrn_reflns_limit_k_max 14
_diffrn_reflns_limit_k_min -14
_diffrn_reflns_limit_l_max 13
_diffrn_reflns_limit_l_min -14
_diffrn_reflns_number 53047
_diffrn_reflns_theta_full 23.25
_diffrn_reflns_theta_max 23.25
_diffrn_reflns_theta_min 3.46
_exptl_absorpt_coefficient_mu 1.163
_exptl_absorpt_correction_T_max 0.9127
_exptl_absorpt_correction_T_min 0.6664
_exptl_absorpt_correction_type multi-scan
_exptl_absorpt_process_details SADABS
_exptl_crystal_colour yellow
_exptl_crystal_density_diffrn 1.656
_exptl_crystal_density_method 'not measured'
_exptl_crystal_description plate
_exptl_crystal_F_000 1088
_exptl_crystal_size_max 0.38
_exptl_crystal_size_mid 0.21
_exptl_crystal_size_min 0.08
_refine_diff_density_max 0.335
_refine_diff_density_min -0.273
_refine_diff_density_rms 0.068
_refine_ls_extinction_method none
_refine_ls_goodness_of_fit_ref 1.024
_refine_ls_hydrogen_treatment mixed
_refine_ls_matrix_type full
_refine_ls_number_parameters 149
_refine_ls_number_reflns 1528
_refine_ls_number_restraints 0
_refine_ls_restrained_S_all 1.024
_refine_ls_R_factor_all 0.0427
_refine_ls_R_factor_gt 0.0288
_refine_ls_shift/su_max 0.001
_refine_ls_shift/su_mean 0.000
_refine_ls_structure_factor_coef Fsqd
_refine_ls_weighting_details 'calc w=1/[\s^2^(Fo^2^)+(0.0500P)^2^+1.5000P] where P=(Fo^2^+2Fc^2^)/3'
_refine_ls_weighting_scheme calc
_refine_ls_wR_factor_gt 0.0715
_refine_ls_wR_factor_ref 0.0819
_reflns_number_gt 1247
_reflns_number_total 1528
_reflns_threshold_expression >2sigma(I)
_cod_data_source_file c2sc21214e.txt
_cod_data_source_block try7
_cod_depositor_comments
;
The following automatic conversions were performed:

'_symmetry_cell_setting' value 'Orthorhombic' changed to
'orthorhombic' according to
/usr/data/users/saulius/automatic-downloads/retrospective/RSC/lib/dictionaries/cif_core.dic
dictionary named 'cif_core.dic' version 2.4.2 from 2011-04-26.

Automatic conversion script
Id: cif_fix_values 2281 2013-09-26 08:29:07Z andrius 
;
_cod_original_sg_symbol_H-M Pbca
_cod_database_code 1514813

loop_
_symmetry_equiv_pos_as_xyz
'x, y, z'
'-x+1/2, -y, z+1/2'
'-x, y+1/2, -z+1/2'
'x+1/2, -y+1/2, -z'
'-x, -y, -z'
'x-1/2, y, -z-1/2'
'x, -y-1/2, z-1/2'
'-x-1/2, y-1/2, z'

loop_
_atom_site_label
_atom_site_type_symbol
_atom_site_fract_x
_atom_site_fract_y
_atom_site_fract_z
_atom_site_U_iso_or_equiv
_atom_site_adp_type
_atom_site_occupancy
_atom_site_symmetry_multiplicity
_atom_site_calc_flag
Si Si 0.66199(7) 0.16555(6) 0.28989(7) 0.0184(2) Uani 1 1 d
Cl1 Cl 0.59551(7) 0.26387(6) 0.16868(6) 0.0272(2) Uani 1 1 d
Cl2 Cl 0.66371(7) 0.03280(6) 0.19810(7) 0.0291(2) Uani 1 1 d
Cl3 Cl 0.80077(6) 0.24926(6) 0.28846(7) 0.0266(2) Uani 1 1 d
Cl4 Cl 0.71268(6) 0.07349(6) 0.42338(6) 0.0256(2) Uani 1 1 d
C1 C 0.5421(2) 0.2033(2) 0.3698(2) 0.0182(7) Uani 1 1 d
C2 C 0.3874(3) 0.1894(3) 0.4593(3) 0.0239(8) Uani 1 1 d
H22 H 0.316(3) 0.184(3) 0.435(2) 0.019(9) Uiso 1 1 d
H21 H 0.387(2) 0.157(3) 0.523(3) 0.023(9) Uiso 1 1 d
C3 C 0.4262(3) 0.3024(3) 0.4659(3) 0.0232(8) Uani 1 1 d
H32 H 0.436(2) 0.327(2) 0.533(3) 0.008(8) Uiso 1 1 d
H31 H 0.381(3) 0.349(3) 0.427(3) 0.026(9) Uiso 1 1 d
C4 C 0.4492(3) 0.0289(3) 0.3605(3) 0.0264(8) Uani 1 1 d
H43 H 0.509(3) 0.001(3) 0.337(3) 0.023(9) Uiso 1 1 d
H42 H 0.398(3) 0.025(3) 0.310(3) 0.054(13) Uiso 1 1 d
H41 H 0.423(3) -0.014(4) 0.422(4) 0.064(14) Uiso 1 1 d
C5 C 0.5945(3) 0.3893(3) 0.4103(3) 0.0267(8) Uani 1 1 d
H53 H 0.651(3) 0.380(3) 0.370(3) 0.031(10) Uiso 1 1 d
H52 H 0.554(3) 0.447(3) 0.390(3) 0.030(10) Uiso 1 1 d
H51 H 0.619(3) 0.405(3) 0.478(3) 0.035(10) Uiso 1 1 d
N1 N 0.4633(2) 0.1393(2) 0.3909(2) 0.0210(6) Uani 1 1 d
N2 N 0.5275(2) 0.2972(2) 0.41260(19) 0.0205(6) Uani 1 1 d

loop_
_atom_site_aniso_label
_atom_site_aniso_U_11
_atom_site_aniso_U_22
_atom_site_aniso_U_33
_atom_site_aniso_U_23
_atom_site_aniso_U_13
_atom_site_aniso_U_12
Si 0.0214(5) 0.0140(5) 0.0198(5) -0.0014(4) 0.0009(4) -0.0015(4)
Cl1 0.0351(5) 0.0242(4) 0.0224(5) 0.0041(3) -0.0027(4) 0.0013(4)
Cl2 0.0353(5) 0.0196(4) 0.0323(5) -0.0085(4) 0.0033(4) -0.0028(4)
Cl3 0.0272(5) 0.0249(5) 0.0277(5) -0.0011(3) 0.0013(4) -0.0063(4)
Cl4 0.0247(5) 0.0228(5) 0.0294(5) 0.0072(3) -0.0015(4) 0.0023(3)
C1 0.0229(18) 0.0169(17) 0.0149(17) 0.0023(13) -0.0043(14) 0.0017(14)
C2 0.023(2) 0.0278(19) 0.021(2) -0.0014(16) 0.0030(16) 0.0002(16)
C3 0.026(2) 0.0225(18) 0.021(2) 0.0011(16) 0.0028(15) 0.0049(16)
C4 0.028(2) 0.0185(18) 0.033(2) -0.0064(17) 0.0028(19) -0.0044(16)
C5 0.037(2) 0.0139(18) 0.030(2) 0.0007(16) 0.0048(19) 0.0001(17)
N1 0.0222(15) 0.0166(14) 0.0241(16) -0.0026(11) 0.0011(12) -0.0015(12)
N2 0.0264(15) 0.0134(14) 0.0218(15) -0.0026(11) 0.0039(12) -0.0016(12)

loop_
_atom_type_symbol
_atom_type_description
_atom_type_scat_dispersion_real
_atom_type_scat_dispersion_imag
_atom_type_scat_source
C C 0.0033 0.0016 'International Tables Vol C Tables 4.2.6.8 and 6.1.1.4'
H H 0.0000 0.0000 'International Tables Vol C Tables 4.2.6.8 and 6.1.1.4'
N N 0.0061 0.0033 'International Tables Vol C Tables 4.2.6.8 and 6.1.1.4'
Si Si 0.0817 0.0704 'International Tables Vol C Tables 4.2.6.8 and 6.1.1.4'
Cl Cl 0.1484 0.1585 'International Tables Vol C Tables 4.2.6.8 and 6.1.1.4'

loop_
_geom_angle_atom_site_label_1
_geom_angle_atom_site_label_2
_geom_angle_atom_site_label_3
_geom_angle
C1 Si Cl2 122.04(10)
C1 Si Cl3 124.41(10)
Cl2 Si Cl3 113.54(5)
C1 Si Cl1 87.14(10)
Cl2 Si Cl1 91.99(5)
Cl3 Si Cl1 92.19(5)
C1 Si Cl4 85.83(10)
Cl2 Si Cl4 92.21(5)
Cl3 Si Cl4 91.33(5)
Cl1 Si Cl4 172.95(6)
N2 C1 N1 110.4(3)
N2 C1 Si 124.6(2)
N1 C1 Si 125.0(2)
N1 C2 C3 102.9(3)
N2 C3 C2 102.7(3)
C1 N1 C4 128.2(3)
C1 N1 C2 111.8(3)
C4 N1 C2 119.8(3)
C1 N2 C5 128.8(3)
C1 N2 C3 111.5(3)
C5 N2 C3 119.7(3)

loop_
_geom_bond_atom_site_label_1
_geom_bond_atom_site_label_2
_geom_bond_distance
Si C1 1.928(3)
Si Cl2 2.0727(11)
Si Cl3 2.0732(12)
Si Cl1 2.2022(12)
Si Cl4 2.2139(12)
C1 N2 1.329(4)
C1 N1 1.325(4)
C2 N1 1.474(4)
C2 C3 1.517(5)
C3 N2 1.481(4)
C4 N1 1.465(4)
C5 N2 1.449(4)
